data_8101313
loop_
_publ_author_name
'Schlirf, Jens'
'Deiseroth, Hans J\"org'
'Nilges, Tom'

_publ_section_title
;
Crystal structure of cesium ortho-selenosilicate, Cs~4~SiSe~4~
;
_journal_issue 3
_journal_name_full 'Zeitschrift f\"ur Kristallographie - New Crystal Structures'
_journal_page_first 343
_journal_page_last 344
_journal_volume 215
_journal_year 2000
_chemical_formula_sum 'Cs4 Se4 Si'
_chemical_formula_weight 875.57
_space_group_IT_number 218
_symmetry_cell_setting cubic
_symmetry_space_group_name_Hall 'P -4n 2 3'
_symmetry_space_group_name_H-M 'P -4 3 n'
_cell_angle_alpha 90.00
_cell_angle_beta 90.00
_cell_angle_gamma 90.00
_cell_formula_units_Z 8
_cell_length_a 14.147(3)
_cell_length_b 14.147(3)
_cell_length_c 14.147(3)
_cell_measurement_temperature 293(2)
_cell_volume 2831.3(10)
_diffrn_ambient_temperature 293(2)
_exptl_crystal_density_diffrn 4.108
_cod_database_code 8101313

loop_
_symmetry_equiv_pos_as_xyz
'x, y, z'
'-x, -y, z'
'-x, y, -z'
'x, -y, -z'
'z, x, y'
'z, -x, -y'
'-z, -x, y'
'-z, x, -y'
'y, z, x'
'-y, z, -x'
'y, -z, -x'
'-y, -z, x'
'y+1/2, x+1/2, z+1/2'
'-y+1/2, -x+1/2, z+1/2'
'y+1/2, -x+1/2, -z+1/2'
'-y+1/2, x+1/2, -z+1/2'
'x+1/2, z+1/2, y+1/2'
'-x+1/2, z+1/2, -y+1/2'
'-x+1/2, -z+1/2, y+1/2'
'x+1/2, -z+1/2, -y+1/2'
'z+1/2, y+1/2, x+1/2'
'z+1/2, -y+1/2, -x+1/2'
'-z+1/2, y+1/2, -x+1/2'
'-z+1/2, -y+1/2, x+1/2'

loop_
_atom_site_label
_atom_site_type_symbol
_atom_site_fract_x
_atom_site_fract_y
_atom_site_fract_z
_atom_site_U_iso_or_equiv
_atom_site_adp_type
_atom_site_occupancy
_atom_site_symmetry_multiplicity
_atom_site_Wyckoff_symbol
_atom_site_calc_flag
_atom_site_refinement_flags
_atom_site_disorder_assembly
_atom_site_disorder_group
Cs1 Cs 0.84672(2) 0.58292(2) 0.63682(2) 0.03198(9) Uani 1 24 i d . . .
Cs2 Cs 0.84600(2) 0.84600(2) 0.84600(2) 0.03264(12) Uani 1 8 e d S . .
Si1 Si 0.5000 0.5000 0.5000 0.0188(8) Uani 1 2 a d S . .
Si2 Si 0.7500 0.5000 1.0000 0.0178(5) Uani 1 6 c d S . .
Se1 Se 0.83867(4) 0.58972(4) 0.89947(4) 0.02756(12) Uani 1 24 i d . . .
Se2 Se 0.59279(3) 0.59279(3) 0.59279(3) 0.02880(17) Uani 1 8 e d S . .

loop_
_atom_site_aniso_label
_atom_site_aniso_U_11
_atom_site_aniso_U_22
_atom_site_aniso_U_33
_atom_site_aniso_U_23
_atom_site_aniso_U_13
_atom_site_aniso_U_12
Cs1 0.03128(17) 0.03151(17) 0.03314(17) 0.00215(13) 0.00295(12) -0.00186(12)
Cs2 0.03264(12) 0.03264(12) 0.03264(12) -0.00247(12) -0.00247(12) -0.00247(12)
Si1 0.0188(8) 0.0188(8) 0.0188(8) 0.000 0.000 0.000
Si2 0.0178(11) 0.0178(7) 0.0178(7) 0.000 0.000 0.000
Se1 0.0291(2) 0.0281(2) 0.0255(2) 0.00607(17) 0.00434(18) -0.00492(19)
Se2 0.02880(17) 0.02880(17) 0.02880(17) -0.00541(18) -0.00541(18) -0.00541(18)

loop_
_geom_bond_atom_site_label_1
_geom_bond_atom_site_label_2
_geom_bond_distance
_geom_bond_site_symmetry_2
_geom_bond_publ_flag
Cs1 Se1 3.6072(10) 16_646 ?
Cs1 Se1 3.6485(10) 15_566 ?
Cs1 Se2 3.6486(10) . ?
Cs1 Se1 3.6489(10) 14_664 ?
Cs1 Se1 3.7186(10) . ?
Cs1 Si2 3.7464(9) 5 ?
Cs1 Se1 3.7538(10) 5 ?
Cs1 Cs2 4.3275(10) 16_646 ?
Cs1 Cs1 4.5267(12) 4_566 ?
Cs1 Cs1 4.7340(12) 15_566 ?
Cs1 Cs1 4.7340(11) 16_646 ?
Cs1 Cs2 4.7548(12) . ?
Cs2 Se2 3.7000(9) 16_656 ?
Cs2 Se2 3.7000(9) 15_566 ?
Cs2 Se2 3.7000(9) 14_665 ?
Cs2 Se1 3.7051(10) . ?
Cs2 Se1 3.7051(10) 9 ?
Cs2 Se1 3.7051(10) 5 ?
Cs2 Si1 3.7736(10) 13 ?
Cs2 Cs1 4.3275(10) 15_566 ?
Cs2 Cs1 4.3275(10) 19_665 ?
Cs2 Cs1 4.3275(10) 23_656 ?
Cs2 Cs1 4.7548(12) 9 ?
Si1 Se2 2.2738(10) . ?
Si1 Se2 2.2738(10) 4_566 ?
Si1 Se2 2.2738(10) 3_656 ?
Si1 Se2 2.2738(10) 2_665 ?
Si1 Cs2 3.7736(10) 13_444 ?
Si1 Cs2 3.7736(10) 16_646 ?
Si1 Cs2 3.7736(10) 15_466 ?
Si1 Cs2 3.7736(10) 14_664 ?
Si2 Se1 2.2820(7) 18_646 ?
Si2 Se1 2.2820(7) . ?
Si2 Se1 2.2820(7) 19_665 ?
Si2 Se1 2.2820(7) 4_567 ?
Si2 Cs1 3.7464(9) 14_665 ?
Si2 Cs1 3.7464(9) 9 ?
Si2 Cs1 3.7464(9) 11_567 ?
Si2 Cs1 3.7464(8) 16_646 ?
Se1 Cs1 3.6072(10) 15_566 ?
Se1 Cs1 3.6485(10) 16_646 ?
Se1 Cs1 3.6489(10) 14_665 ?
Se1 Cs1 3.7538(10) 9 ?
Se2 Cs1 3.6486(10) 9 ?
Se2 Cs1 3.6486(10) 5 ?
Se2 Cs2 3.7000(9) 16_646 ?
Se2 Cs2 3.7000(9) 14_664 ?
Se2 Cs2 3.7000(9) 15_466 ?
